data_2022647
loop_
_publ_author_name
'Jeyaraman Selvaraj, Nirmalram'
'Sathya, Udhayasuriyan'
'Gomathi, Sundaramoorthy'
'Jegan Jennifer, Samson'
'Mathivathanan, Logesh'
'Abdul Razak, Ibrahim'

_publ_section_title
;
 Synthesis, crystal structure determination and Hirshfeld surface analysis
 of three new salt forms of creatinine with hydrobromic acid,
 3-aminobenzoic acid and 3,5-dinitrobenzoic acid
;
_journal_coeditor_code DG3030
_journal_issue 8
_journal_name_full 'Acta Crystallographica Section C'
_journal_page_first
;
;
_journal_paper_doi 10.1107/S2053229622006684
_journal_volume 78
_journal_year 2022
_chemical_formula_iupac 'C4 H8 N3 O +, Br -'
_chemical_formula_moiety 'C4 H8 N3 O +, Br -'
_chemical_formula_sum 'C4 H8 Br N3 O'
_chemical_formula_weight 194.04
_chemical_name_common
;
Creatininium bromide
;
_chemical_name_systematic
;
2-Amino-1-methyl-4-oxo-4,5-dihydro-1<i>H</i>-imidazol-3-ium bromide
;
_space_group_crystal_system monoclinic
_space_group_IT_number 14
_space_group_name_Hall '-P 2yn'
_space_group_name_H-M_alt 'P 1 21/n 1'
_atom_sites_solution_hydrogens mixed
_audit_creation_method SHELXL-2018/3
_cell_angle_alpha 90
_cell_angle_beta 97.9690(10)
_cell_angle_gamma 90
_cell_formula_units_Z 4
_cell_length_a 8.7252(4)
_cell_length_b 7.7772(4)
_cell_length_c 10.7406(5)
_cell_measurement_reflns_used 1473
_cell_measurement_temperature 293(2)
_cell_measurement_theta_max 26.4
_cell_measurement_theta_min 2.8
_cell_volume 721.79(6)
_computing_cell_refinement
;
SAINT (Bruker, 2016)
;
_computing_data_collection
;
APEX2 (Bruker, 2016)
;
_computing_data_reduction
;
SAINT (Bruker, 2016)
;
_computing_molecular_graphics
;
PLATON (Spek, 2020), Mercury (Macrae <i>et al.</i>, 2020)
and POVRay (Cason, 2004)
;
_computing_publication_material
;
PLATON (Spek, 2020) and publCIF (Westrip, 2010)
;
_computing_structure_refinement
;
SHELXL2018 (Sheldrick, 2015<i>b</i>)
;
_computing_structure_solution
;
SHELXT2018 (Sheldrick, 2015<i>a</i>)
;
_diffrn_ambient_temperature 293(2)
_diffrn_measured_fraction_theta_full 1.000
_diffrn_measured_fraction_theta_max 1.000
_diffrn_measurement_device_type 'Bruker APEXII CCD'
_diffrn_measurement_method '\f and \w scans'
_diffrn_radiation_type MoK\a
_diffrn_radiation_wavelength 0.71073
_diffrn_reflns_av_R_equivalents 0.0287
_diffrn_reflns_av_unetI/netI 0.0189
_diffrn_reflns_limit_h_max 10
_diffrn_reflns_limit_h_min -10
_diffrn_reflns_limit_k_max 9
_diffrn_reflns_limit_k_min -9
_diffrn_reflns_limit_l_max 13
_diffrn_reflns_limit_l_min -13
_diffrn_reflns_number 8609
_diffrn_reflns_theta_full 25.242
_diffrn_reflns_theta_max 26.370
_diffrn_reflns_theta_min 2.824
_exptl_absorpt_coefficient_mu 5.621
_exptl_absorpt_correction_T_max 0.9364
_exptl_absorpt_correction_T_min 0.6258
_exptl_absorpt_correction_type multi-scan
_exptl_absorpt_process_details
;
(SADABS; Bruker, 2016)
;
_exptl_crystal_colour colourless
_exptl_crystal_density_diffrn 1.786
_exptl_crystal_description plate
_exptl_crystal_F_000 384
_exptl_crystal_size_max 0.250
_exptl_crystal_size_mid 0.250
_exptl_crystal_size_min 0.050
_refine_diff_density_max 0.243
_refine_diff_density_min -0.304
_refine_ls_extinction_coef 0.0158(10)
_refine_ls_extinction_expression Fc^*^=kFc[1+0.001xFc^2^\l^3^/sin(2\q)]^-1/4^
_refine_ls_extinction_method
;
SHELXL2018 (Sheldrick, 2015<i>b</i>)
;
_refine_ls_goodness_of_fit_ref 1.063
_refine_ls_hydrogen_treatment mixed
_refine_ls_matrix_type full
_refine_ls_number_parameters 88
_refine_ls_number_reflns 1473
_refine_ls_number_restraints 0
_refine_ls_restrained_S_all 1.063
_refine_ls_R_factor_all 0.0289
_refine_ls_R_factor_gt 0.0215
_refine_ls_shift/su_max 0.000
_refine_ls_shift/su_mean 0.000
_refine_ls_structure_factor_coef Fsqd
_refine_ls_weighting_details 'w=1/[\s^2^(Fo^2^)+(0.0212P)^2^+0.3220P] where P=(Fo^2^+2Fc^2^)/3'
_refine_ls_weighting_scheme calc
_refine_ls_wR_factor_gt 0.0464
_refine_ls_wR_factor_ref 0.0494
_reflns_number_gt 1258
_reflns_number_total 1473
_reflns_threshold_expression 'I > 2\s(I)'
_cod_data_source_file dg3030sup1.cif
_cod_data_source_block I
_cod_original_sg_symbol_H-M 'P 21/n'
_cod_database_code 2022647
_shelx_space_group_comment
;
The symmetry employed for this shelxl refinement is uniquely defined
by the following loop, which should always be used as a source of
symmetry information in preference to the above space-group names.
They are only intended as comments.
;
_shelx_estimated_absorpt_t_min 0.334
_shelx_estimated_absorpt_t_max 0.766

loop_
_space_group_symop_operation_xyz
'x, y, z'
'-x+1/2, y+1/2, -z+1/2'
'-x, -y, -z'
'x-1/2, -y-1/2, z-1/2'

loop_
_atom_site_type_symbol
_atom_site_label
_atom_site_fract_x
_atom_site_fract_y
_atom_site_fract_z
_atom_site_U_iso_or_equiv
_atom_site_adp_type
_atom_site_calc_flag
_atom_site_occupancy
_atom_site_disorder_assembly
_atom_site_disorder_group
Br Br1 0.13199(2) 0.72299(3) 0.04499(2) 0.04228(11) Uani d 1 . .
N N3 0.48199(19) 0.1452(2) 0.15946(17) 0.0352(4) Uani d 1 . .
N N1 0.3696(2) 0.3966(3) 0.1251(2) 0.0431(5) Uani d 1 . .
O O5 0.5736(2) 0.5805(2) 0.1800(2) 0.0783(7) Uani d 1 . .
N N2 0.2176(2) 0.1490(3) 0.0829(2) 0.0505(5) Uani d 1 . .
H H2B 0.211603 0.038614 0.081112 0.061 Uiso calc 1 . .
H H2A 0.136571 0.210092 0.059521 0.061 Uiso calc 1 . .
C C2 0.3502(3) 0.2241(3) 0.1214(2) 0.0354(5) Uani d 1 . .
C C4 0.6017(2) 0.2711(3) 0.2003(2) 0.0411(5) Uani d 1 . .
H H4A 0.689357 0.258356 0.154495 0.049 Uiso calc 1 . .
H H4B 0.637259 0.261043 0.289679 0.049 Uiso calc 1 . .
C C3 0.5049(3) -0.0373(3) 0.1823(3) 0.0479(6) Uani d 1 . .
H H3B 0.522699 -0.058188 0.271244 0.072 Uiso calc 1 . .
H H3C 0.592789 -0.075710 0.145111 0.072 Uiso calc 1 . .
H H3A 0.414424 -0.098978 0.145721 0.072 Uiso calc 1 . .
C C5 0.5206(3) 0.4386(3) 0.1701(2) 0.0467(6) Uani d 1 . .
H H1 0.306(3) 0.472(3) 0.101(2) 0.044(7) Uiso d 1 . .

loop_
_atom_site_aniso_label
_atom_site_aniso_U_11
_atom_site_aniso_U_22
_atom_site_aniso_U_33
_atom_site_aniso_U_12
_atom_site_aniso_U_13
_atom_site_aniso_U_23
Br1 0.03312(14) 0.03972(16) 0.05203(17) 0.00201(9) -0.00112(9) 0.00022(10)
N3 0.0294(9) 0.0284(9) 0.0464(11) 0.0023(7) 0.0004(8) 0.0004(8)
N1 0.0422(11) 0.0305(11) 0.0553(13) 0.0076(8) 0.0015(9) 0.0052(9)
O5 0.0697(13) 0.0376(11) 0.126(2) -0.0135(9) 0.0097(13) -0.0058(11)
N2 0.0332(10) 0.0411(11) 0.0718(14) 0.0030(8) -0.0117(10) -0.0003(10)
C2 0.0347(11) 0.0352(11) 0.0355(11) 0.0053(9) 0.0025(9) 0.0009(9)
C4 0.0291(11) 0.0413(13) 0.0528(14) -0.0017(9) 0.0054(10) -0.0028(10)
C3 0.0416(12) 0.0322(13) 0.0670(17) 0.0075(9) -0.0021(11) 0.0014(11)
C5 0.0473(13) 0.0370(14) 0.0568(16) -0.0043(10) 0.0111(11) -0.0019(11)

loop_
_atom_type_symbol
_atom_type_description
_atom_type_scat_dispersion_real
_atom_type_scat_dispersion_imag
_atom_type_scat_source
C C 0.0033 0.0016 'International Tables Vol C Tables 4.2.6.8 and 6.1.1.4'
H H 0.0000 0.0000 'International Tables Vol C Tables 4.2.6.8 and 6.1.1.4'
N N 0.0061 0.0033 'International Tables Vol C Tables 4.2.6.8 and 6.1.1.4'
O O 0.0106 0.0060 'International Tables Vol C Tables 4.2.6.8 and 6.1.1.4'
Br Br -0.2901 2.4595 'International Tables Vol C Tables 4.2.6.8 and 6.1.1.4'

loop_
_geom_angle_atom_site_label_1
_geom_angle_atom_site_label_2
_geom_angle_atom_site_label_3
_geom_angle_site_symmetry_1
_geom_angle_site_symmetry_3
_geom_angle
_geom_angle_publ_flag
C2 N3 C3 . . 127.06(19) ?
C2 N3 C4 . . 109.85(18) ?
C3 N3 C4 . . 122.12(17) ?
C2 N1 C5 . . 110.81(19) ?
C2 N1 H1 . . 128.4(18) ?
C5 N1 H1 . . 120.7(18) ?
C2 N2 H2B . . 120.0 ?
C2 N2 H2A . . 120.0 ?
H2B N2 H2A . . 120.0 ?
N2 C2 N3 . . 125.8(2) ?
N2 C2 N1 . . 123.5(2) ?
N3 C2 N1 . . 110.67(19) ?
N3 C4 C5 . . 102.86(17) ?
N3 C4 H4A . . 111.2 ?
C5 C4 H4A . . 111.2 ?
N3 C4 H4B . . 111.2 ?
C5 C4 H4B . . 111.2 ?
H4A C4 H4B . . 109.1 ?
N3 C3 H3B . . 109.5 ?
N3 C3 H3C . . 109.5 ?
H3B C3 H3C . . 109.5 ?
N3 C3 H3A . . 109.5 ?
H3B C3 H3A . . 109.5 ?
H3C C3 H3A . . 109.5 ?
O5 C5 N1 . . 126.1(2) ?
O5 C5 C4 . . 128.2(2) ?
N1 C5 C4 . . 105.64(19) ?

loop_
_geom_bond_atom_site_label_1
_geom_bond_atom_site_label_2
_geom_bond_site_symmetry_2
_geom_bond_distance
_geom_bond_publ_flag
N3 C2 . 1.317(3) ?
N3 C3 . 1.450(3) ?
N3 C4 . 1.455(3) ?
N1 C2 . 1.352(3) ?
N1 C5 . 1.379(3) ?
N1 H1 . 0.83(2) ?
O5 C5 . 1.195(3) ?
N2 C2 . 1.311(3) ?
N2 H2B . 0.8600 ?
N2 H2A . 0.8600 ?
C4 C5 . 1.496(3) ?
C4 H4A . 0.9700 ?
C4 H4B . 0.9700 ?
C3 H3B . 0.9600 ?
C3 H3C . 0.9600 ?
C3 H3A . 0.9600 ?

loop_
_geom_hbond_atom_site_label_D
_geom_hbond_atom_site_label_H
_geom_hbond_atom_site_label_A
_geom_hbond_site_symmetry_A
_geom_hbond_distance_DH
_geom_hbond_distance_HA
_geom_hbond_distance_DA
_geom_hbond_angle_DHA
N1 H1 Br1 . 0.82 2.50 3.315(2) 173.4(19)
N2 H2B Br1 1_545 0.86 2.57 3.408(2) 167
N2 H2A Br1 3_565 0.86 2.51 3.3197(19) 158
C3 H3A Br1 1_545 0.96 2.90 3.861(3) 177
C4 H4A Br1 3_665 0.97 2.82 3.747(2) 160

loop_
_geom_torsion_atom_site_label_1
_geom_torsion_atom_site_label_2
_geom_torsion_atom_site_label_3
_geom_torsion_atom_site_label_4
_geom_torsion_site_symmetry_1
_geom_torsion_site_symmetry_2
_geom_torsion_site_symmetry_3
_geom_torsion_site_symmetry_4
_geom_torsion
_geom_torsion_publ_flag
C3 N3 C2 N2 . . . . -8.5(4) ?
C4 N3 C2 N2 . . . . -177.3(2) ?
C3 N3 C2 N1 . . . . 172.5(2) ?
C4 N3 C2 N1 . . . . 3.7(3) ?
C5 N1 C2 N2 . . . . 179.6(2) ?
C5 N1 C2 N3 . . . . -1.3(3) ?
C2 N3 C4 C5 . . . . -4.3(2) ?
C3 N3 C4 C5 . . . . -173.8(2) ?
C2 N1 C5 O5 . . . . 177.3(3) ?
C2 N1 C5 C4 . . . . -1.5(3) ?
N3 C4 C5 O5 . . . . -175.4(3) ?
N3 C4 C5 N1 . . . . 3.4(3) ?

_cod_database_fobs_code 2022647
